data_2236756
loop_
_publ_author_name
'Chaithanya, U.'
'Foro, Sabine'
'Gowda, B. Thimme'

_publ_section_title
;
 2-Nitro-<i>N</i>-phenylbenzenesulfonamide
;
_journal_coeditor_code ZJ2090
_journal_issue 9
_journal_name_full 'Acta Crystallographica Section E'
_journal_page_first o2651
_journal_paper_doi 10.1107/S1600536812034265
_journal_volume 68
_journal_year 2012
_chemical_formula_iupac 'C12 H10 N2 O4 S'
_chemical_formula_moiety 'C12 H10 N2 O4 S'
_chemical_formula_sum 'C12 H10 N2 O4 S'
_chemical_formula_weight 278.28
_chemical_name_systematic
;
2-Nitro-<i>N</i>-phenylbenzenesulfonamide
;
_space_group_IT_number 14
_symmetry_cell_setting monoclinic
_symmetry_space_group_name_Hall '-P 2ybc'
_symmetry_space_group_name_H-M 'P 1 21/c 1'
_atom_sites_solution_hydrogens geom
_atom_sites_solution_primary direct
_atom_sites_solution_secondary difmap
_audit_creation_method SHELXL-97
_cell_angle_alpha 90.00
_cell_angle_beta 100.800(10)
_cell_angle_gamma 90.00
_cell_formula_units_Z 4
_cell_length_a 13.308(2)
_cell_length_b 6.1629(7)
_cell_length_c 15.285(2)
_cell_measurement_reflns_used 1497
_cell_measurement_temperature 293(2)
_cell_measurement_theta_max 27.79
_cell_measurement_theta_min 3.12
_cell_volume 1231.4(3)
_computing_cell_refinement
;
CrysAlis CCD (Oxford Diffraction, 2009)
;
_computing_data_collection
;
CrysAlis CCD (Oxford Diffraction, 2009)
;
_computing_data_reduction
;
CrysAlis RED (Oxford Diffraction, 2009)
;
_computing_molecular_graphics 'PLATON (Spek, 2009)'
_computing_publication_material 'SHELXL97 (Sheldrick, 2008)'
_computing_structure_refinement 'SHELXL97 (Sheldrick, 2008)'
_computing_structure_solution 'SHELXS97 (Sheldrick, 2008)'
_diffrn_ambient_temperature 293(2)
_diffrn_measured_fraction_theta_full 0.997
_diffrn_measured_fraction_theta_max 0.997
_diffrn_measurement_device_type
;
Oxford Diffraction Xcalibur diffractometer
with a Sapphire CCD detector
;
_diffrn_measurement_method
;
Rotation method data acquisition using \w
;
_diffrn_radiation_monochromator graphite
_diffrn_radiation_source 'fine-focus sealed tube'
_diffrn_radiation_type MoK\a
_diffrn_radiation_wavelength 0.71073
_diffrn_reflns_av_R_equivalents 0.0128
_diffrn_reflns_av_sigmaI/netI 0.0202
_diffrn_reflns_limit_h_max 16
_diffrn_reflns_limit_h_min -16
_diffrn_reflns_limit_k_max 7
_diffrn_reflns_limit_k_min -4
_diffrn_reflns_limit_l_max 19
_diffrn_reflns_limit_l_min -18
_diffrn_reflns_number 4580
_diffrn_reflns_theta_full 26.37
_diffrn_reflns_theta_max 26.37
_diffrn_reflns_theta_min 3.12
_diffrn_standards_decay_% 0
_diffrn_standards_number 0
_exptl_absorpt_coefficient_mu 0.275
_exptl_absorpt_correction_T_max 0.8934
_exptl_absorpt_correction_T_min 0.8795
_exptl_absorpt_correction_type multi-scan
_exptl_absorpt_process_details
;
(CrysAlis RED; Oxford Diffraction, 2009)
;
_exptl_crystal_colour colourless
_exptl_crystal_density_diffrn 1.501
_exptl_crystal_density_method 'not measured'
_exptl_crystal_description prism
_exptl_crystal_F_000 576
_exptl_crystal_size_max 0.48
_exptl_crystal_size_mid 0.42
_exptl_crystal_size_min 0.42
_refine_diff_density_max 0.180
_refine_diff_density_min -0.340
_refine_ls_extinction_method none
_refine_ls_goodness_of_fit_ref 1.041
_refine_ls_hydrogen_treatment mixed
_refine_ls_matrix_type full
_refine_ls_number_parameters 175
_refine_ls_number_reflns 2516
_refine_ls_number_restraints 1
_refine_ls_restrained_S_all 1.042
_refine_ls_R_factor_all 0.0485
_refine_ls_R_factor_gt 0.0348
_refine_ls_shift/su_max 0.001
_refine_ls_shift/su_mean 0.000
_refine_ls_structure_factor_coef Fsqd
_refine_ls_weighting_details 'calc w=1/[\s^2^(Fo^2^)+(0.0510P)^2^+0.1780P] where P=(Fo^2^+2Fc^2^)/3'
_refine_ls_weighting_scheme calc
_refine_ls_wR_factor_gt 0.0904
_refine_ls_wR_factor_ref 0.0960
_reflns_number_gt 1942
_reflns_number_total 2516
_reflns_threshold_expression I>2sigma(I)
_cod_data_source_file zj2090.cif
_cod_data_source_block I
_cod_original_sg_symbol_H-M 'P 21/c'
_cod_database_code 2236756
_cod_database_fobs_code 2236756

loop_
_symmetry_equiv_pos_as_xyz
'x, y, z'
'-x, y+1/2, -z+1/2'
'-x, -y, -z'
'x, -y-1/2, z-1/2'

loop_
_atom_site_type_symbol
_atom_site_label
_atom_site_fract_x
_atom_site_fract_y
_atom_site_fract_z
_atom_site_U_iso_or_equiv
_atom_site_adp_type
_atom_site_calc_flag
_atom_site_refinement_flags
_atom_site_occupancy
_atom_site_symmetry_multiplicity
C C1 0.18707(12) 0.0643(3) 0.09270(10) 0.0368(4) Uani d . 1 1
C C2 0.13182(12) -0.1185(3) 0.05925(10) 0.0390(4) Uani d . 1 1
C C3 0.08257(14) -0.2461(3) 0.11177(12) 0.0512(4) Uani d . 1 1
H H3 0.0445 -0.3655 0.0876 0.061 Uiso calc R 1 1
C C4 0.09012(15) -0.1954(4) 0.20065(12) 0.0590(5) Uani d . 1 1
H H4 0.0582 -0.2827 0.2369 0.071 Uiso calc R 1 1
C C5 0.14426(14) -0.0176(4) 0.23550(11) 0.0552(5) Uani d . 1 1
H H5 0.1496 0.0152 0.2956 0.066 Uiso calc R 1 1
C C6 0.19116(13) 0.1139(3) 0.18203(10) 0.0464(4) Uani d . 1 1
H H6 0.2260 0.2373 0.2061 0.056 Uiso calc R 1 1
C C7 0.43841(12) 0.1244(3) 0.07735(10) 0.0385(4) Uani d . 1 1
C C8 0.46081(14) -0.0675(3) 0.12345(11) 0.0488(4) Uani d . 1 1
H H8 0.4161 -0.1847 0.1130 0.059 Uiso calc R 1 1
C C9 0.55091(16) -0.0829(3) 0.18565(12) 0.0587(5) Uani d . 1 1
H H9 0.5666 -0.2113 0.2172 0.070 Uiso calc R 1 1
C C10 0.61684(15) 0.0889(4) 0.20105(12) 0.0588(5) Uani d . 1 1
H H10 0.6774 0.0764 0.2424 0.071 Uiso calc R 1 1
C C11 0.59370(15) 0.2795(3) 0.15553(13) 0.0561(5) Uani d . 1 1
H H11 0.6387 0.3961 0.1659 0.067 Uiso calc R 1 1
C C12 0.50405(14) 0.2984(3) 0.09449(11) 0.0476(4) Uani d . 1 1
H H12 0.4877 0.4290 0.0647 0.057 Uiso calc R 1 1
N N1 0.34907(11) 0.1444(3) 0.00839(9) 0.0478(4) Uani d D 1 1
H H1N 0.3328(15) 0.037(2) -0.0247(11) 0.057 Uiso d D 1 1
N N2 0.12429(12) -0.1899(2) -0.03419(9) 0.0461(4) Uani d . 1 1
O O1 0.17706(11) 0.2775(2) -0.05490(9) 0.0635(4) Uani d . 1 1
O O2 0.27405(10) 0.4356(2) 0.08413(8) 0.0586(4) Uani d . 1 1
O O3 0.19974(11) -0.1782(3) -0.06778(8) 0.0640(4) Uani d . 1 1
O O4 0.04257(10) -0.2632(2) -0.07212(9) 0.0648(4) Uani d . 1 1
S S1 0.24456(3) 0.25201(7) 0.02828(3) 0.04409(15) Uani d . 1 1

loop_
_atom_site_aniso_label
_atom_site_aniso_U_11
_atom_site_aniso_U_22
_atom_site_aniso_U_33
_atom_site_aniso_U_12
_atom_site_aniso_U_13
_atom_site_aniso_U_23
C1 0.0317(7) 0.0421(9) 0.0360(8) 0.0075(7) 0.0047(6) 0.0002(7)
C2 0.0361(8) 0.0433(9) 0.0374(8) 0.0070(7) 0.0063(6) -0.0010(7)
C3 0.0449(10) 0.0502(11) 0.0588(11) -0.0034(9) 0.0108(8) 0.0016(8)
C4 0.0532(11) 0.0749(14) 0.0526(11) -0.0003(11) 0.0194(9) 0.0137(10)
C5 0.0497(10) 0.0798(14) 0.0374(9) 0.0055(11) 0.0113(8) 0.0014(9)
C6 0.0394(9) 0.0585(11) 0.0398(9) 0.0041(8) 0.0037(7) -0.0061(8)
C7 0.0388(8) 0.0465(10) 0.0338(8) 0.0017(7) 0.0157(6) -0.0007(7)
C8 0.0534(10) 0.0418(10) 0.0561(10) 0.0010(8) 0.0228(9) 0.0019(8)
C9 0.0625(12) 0.0580(13) 0.0591(12) 0.0222(11) 0.0203(10) 0.0154(9)
C10 0.0476(10) 0.0743(15) 0.0526(11) 0.0154(11) 0.0047(9) -0.0038(10)
C11 0.0449(10) 0.0609(13) 0.0625(12) -0.0069(9) 0.0098(9) -0.0093(9)
C12 0.0529(10) 0.0446(10) 0.0478(10) -0.0006(8) 0.0160(8) 0.0060(8)
N1 0.0439(8) 0.0620(10) 0.0384(7) -0.0007(7) 0.0104(6) -0.0063(7)
N2 0.0475(9) 0.0450(8) 0.0435(8) 0.0038(7) 0.0026(7) -0.0051(6)
O1 0.0589(8) 0.0723(10) 0.0542(8) 0.0027(7) -0.0028(6) 0.0237(7)
O2 0.0607(8) 0.0415(7) 0.0743(9) -0.0007(6) 0.0141(7) -0.0046(6)
O3 0.0619(9) 0.0840(10) 0.0503(7) -0.0101(8) 0.0210(7) -0.0195(7)
O4 0.0516(8) 0.0744(10) 0.0616(8) -0.0036(7) -0.0072(7) -0.0177(7)
S1 0.0440(3) 0.0435(3) 0.0438(2) 0.00341(19) 0.00569(18) 0.00595(18)

loop_
_atom_type_symbol
_atom_type_description
_atom_type_scat_dispersion_real
_atom_type_scat_dispersion_imag
_atom_type_scat_source
C C 0.0033 0.0016 'International Tables Vol C Tables 4.2.6.8 and 6.1.1.4'
H H 0.0000 0.0000 'International Tables Vol C Tables 4.2.6.8 and 6.1.1.4'
N N 0.0061 0.0033 'International Tables Vol C Tables 4.2.6.8 and 6.1.1.4'
O O 0.0106 0.0060 'International Tables Vol C Tables 4.2.6.8 and 6.1.1.4'
S S 0.1246 0.1234 'International Tables Vol C Tables 4.2.6.8 and 6.1.1.4'

loop_
_geom_angle_atom_site_label_1
_geom_angle_atom_site_label_2
_geom_angle_atom_site_label_3
_geom_angle
C2 C1 C6 117.40(15)
C2 C1 S1 125.13(12)
C6 C1 S1 117.28(13)
C3 C2 C1 121.75(15)
C3 C2 N2 116.12(15)
C1 C2 N2 122.12(14)
C2 C3 C4 119.42(18)
C2 C3 H3 120.3
C4 C3 H3 120.3
C5 C4 C3 120.15(18)
C5 C4 H4 119.9
C3 C4 H4 119.9
C4 C5 C6 120.32(16)
C4 C5 H5 119.8
C6 C5 H5 119.8
C5 C6 C1 120.91(17)
C5 C6 H6 119.5
C1 C6 H6 119.5
C12 C7 C8 120.10(16)
C12 C7 N1 118.71(15)
C8 C7 N1 121.14(16)
C7 C8 C9 119.01(18)
C7 C8 H8 120.5
C9 C8 H8 120.5
C10 C9 C8 120.63(18)
C10 C9 H9 119.7
C8 C9 H9 119.7
C9 C10 C11 120.03(18)
C9 C10 H10 120.0
C11 C10 H10 120.0
C10 C11 C12 120.08(18)
C10 C11 H11 120.0
C12 C11 H11 120.0
C11 C12 C7 120.13(17)
C11 C12 H12 119.9
C7 C12 H12 119.9
C7 N1 S1 121.21(11)
C7 N1 H1N 117.3(14)
S1 N1 H1N 107.7(14)
O3 N2 O4 123.79(15)
O3 N2 C2 118.65(14)
O4 N2 C2 117.52(15)
O1 S1 O2 120.27(8)
O1 S1 N1 107.35(8)
O2 S1 N1 106.69(8)
O1 S1 C1 107.54(8)
O2 S1 C1 106.41(8)
N1 S1 C1 108.10(8)

loop_
_geom_bond_atom_site_label_1
_geom_bond_atom_site_label_2
_geom_bond_distance
C1 C2 1.390(2)
C1 C6 1.390(2)
C1 S1 1.7819(16)
C2 C3 1.375(2)
C2 N2 1.480(2)
C3 C4 1.379(3)
C3 H3 0.9300
C4 C5 1.364(3)
C4 H4 0.9300
C5 C6 1.380(3)
C5 H5 0.9300
C6 H6 0.9300
C7 C12 1.377(2)
C7 C8 1.380(2)
C7 N1 1.439(2)
C8 C9 1.387(3)
C8 H8 0.9300
C9 C10 1.367(3)
C9 H9 0.9300
C10 C11 1.370(3)
C10 H10 0.9300
C11 C12 1.375(3)
C11 H11 0.9300
C12 H12 0.9300
N1 S1 1.6202(16)
N1 H1N 0.838(9)
N2 O3 1.2125(18)
N2 O4 1.2193(19)
O1 S1 1.4213(13)
O2 S1 1.4276(13)

loop_
_geom_hbond_atom_site_label_D
_geom_hbond_atom_site_label_H
_geom_hbond_atom_site_label_A
_geom_hbond_site_symmetry_A
_geom_hbond_distance_DH
_geom_hbond_distance_HA
_geom_hbond_distance_DA
_geom_hbond_angle_DHA
N1 H1N O3 . 0.838(9) 2.210(15) 2.897(2) 139.2(18)
C3 H3 O4 3_545 0.93 2.56 3.451(2) 162

loop_
_geom_torsion_atom_site_label_1
_geom_torsion_atom_site_label_2
_geom_torsion_atom_site_label_3
_geom_torsion_atom_site_label_4
_geom_torsion
C6 C1 C2 C3 0.2(2)
S1 C1 C2 C3 -174.56(13)
C6 C1 C2 N2 -178.48(14)
S1 C1 C2 N2 6.8(2)
C1 C2 C3 C4 -1.7(3)
N2 C2 C3 C4 177.03(16)
C2 C3 C4 C5 1.4(3)
C3 C4 C5 C6 0.5(3)
C4 C5 C6 C1 -2.1(3)
C2 C1 C6 C5 1.7(2)
S1 C1 C6 C5 176.89(13)
C12 C7 C8 C9 -1.2(2)
N1 C7 C8 C9 176.21(15)
C7 C8 C9 C10 -0.2(3)
C8 C9 C10 C11 0.7(3)
C9 C10 C11 C12 0.2(3)
C10 C11 C12 C7 -1.5(3)
C8 C7 C12 C11 2.1(3)
N1 C7 C12 C11 -175.41(16)
C12 C7 N1 S1 -84.88(18)
C8 C7 N1 S1 97.67(17)
C3 C2 N2 O3 -138.87(18)
C1 C2 N2 O3 39.9(2)
C3 C2 N2 O4 39.1(2)
C1 C2 N2 O4 -142.16(17)
C7 N1 S1 O1 171.43(14)
C7 N1 S1 O2 41.27(16)
C7 N1 S1 C1 -72.83(15)
C2 C1 S1 O1 37.94(16)
C6 C1 S1 O1 -136.83(14)
C2 C1 S1 O2 168.05(14)
C6 C1 S1 O2 -6.72(15)
C2 C1 S1 N1 -77.68(15)
C6 C1 S1 N1 107.56(13)

loop_
_cod_related_entry_id
_cod_related_entry_database
_cod_related_entry_code
1 ChemSpider 199903
